data_2232619
loop_
_publ_author_name
'Cha, Joo Hwan'
'Kim, Young Hee'
'Min, Sun-Joon'
'Cho, Yong Seo'
'Lee, Jae Kyun'

_publ_section_title
;
 (<i>E</i>)-2,2'-[3-(2-Nitrophenyl)prop-2-ene-1,1-diyl]bis(3-hydroxy-5,5-dimethylcyclohex-2-en-1-one)
;
_journal_coeditor_code CV5170
_journal_issue 12
_journal_name_full 'Acta Crystallographica Section E'
_journal_page_first o3153
_journal_paper_doi 10.1107/S1600536811043686
_journal_volume 67
_journal_year 2011
_chemical_formula_iupac 'C25 H29 N O6'
_chemical_formula_moiety 'C25 H29 N O6'
_chemical_formula_sum 'C25 H29 N O6'
_chemical_formula_weight 439.51
_chemical_name_systematic
;
(<i>E</i>)-2,2'-[3-(2-Nitrophenyl)prop-2-ene-1,1-diyl]bis(3-hydroxy-5,5-
dimethylcyclohex-2-en-1-one)
;
_space_group_IT_number 2
_symmetry_cell_setting triclinic
_symmetry_space_group_name_Hall '-P 1'
_symmetry_space_group_name_H-M 'P -1'
_atom_sites_solution_hydrogens geom
_atom_sites_solution_primary direct
_atom_sites_solution_secondary difmap
_cell_angle_alpha 69.601(3)
_cell_angle_beta 79.867(4)
_cell_angle_gamma 72.588(4)
_cell_formula_units_Z 2
_cell_length_a 9.8306(14)
_cell_length_b 11.0841(14)
_cell_length_c 11.9602(13)
_cell_measurement_reflns_used 5247
_cell_measurement_temperature 298
_cell_measurement_theta_max 27.49
_cell_measurement_theta_min 3.13
_cell_volume 1161.8(3)
_computing_cell_refinement 'RAPID AUTO (Rigaku, 2006)'
_computing_data_collection 'RAPID AUTO (Rigaku, 2006)'
_computing_data_reduction 'RAPID AUTO (Rigaku, 2006)'
_computing_molecular_graphics 'CrystalStructure (Rigaku, 2010)'
_computing_publication_material 'CrystalStructure (Rigaku, 2010)'
_computing_structure_refinement 'SHELXL97 (Sheldrick, 2008)'
_computing_structure_solution 'IL MILIONE (Burla <i>et al.</i>, 2007)'
_diffrn_ambient_temperature 298
_diffrn_detector_area_resol_mean 10.000
_diffrn_measured_fraction_theta_full 0.996
_diffrn_measured_fraction_theta_max 0.996
_diffrn_measurement_device_type 'Rigaku R-AXIS RAPID'
_diffrn_measurement_method \w
_diffrn_radiation_type 'Mo K\a'
_diffrn_radiation_wavelength 0.71075
_diffrn_reflns_av_R_equivalents 0.0623
_diffrn_reflns_limit_h_max 11
_diffrn_reflns_limit_h_min -11
_diffrn_reflns_limit_k_max 13
_diffrn_reflns_limit_k_min -13
_diffrn_reflns_limit_l_max 13
_diffrn_reflns_limit_l_min -14
_diffrn_reflns_number 9400
_diffrn_reflns_theta_full 25.25
_diffrn_reflns_theta_max 25.25
_diffrn_standards_number 0
_exptl_absorpt_coefficient_mu 0.089
_exptl_absorpt_correction_T_max 0.991
_exptl_absorpt_correction_T_min 0.657
_exptl_absorpt_correction_type multi-scan
_exptl_absorpt_process_details '(ABSCOR; Rigaku, 1995)'
_exptl_crystal_colour colourless
_exptl_crystal_density_diffrn 1.256
_exptl_crystal_density_method 'not measured'
_exptl_crystal_description block
_exptl_crystal_F_000 468.00
_exptl_crystal_size_max 0.200
_exptl_crystal_size_mid 0.100
_exptl_crystal_size_min 0.100
_refine_diff_density_max 0.380
_refine_diff_density_min -0.450
_refine_ls_extinction_method none
_refine_ls_goodness_of_fit_ref 0.991
_refine_ls_hydrogen_treatment constr
_refine_ls_number_parameters 313
_refine_ls_number_reflns 4194
_refine_ls_number_restraints 336
_refine_ls_R_factor_gt 0.0638
_refine_ls_shift/su_max 0.000
_refine_ls_structure_factor_coef Fsqd
_refine_ls_weighting_details 'w = 1/[\s^2^(Fo^2^)+(0.0813P)^2^] where P=(Fo^2^+2Fc^2^)/3'
_refine_ls_weighting_scheme calc
_refine_ls_wR_factor_ref 0.1907
_reflns_number_gt 1687
_reflns_number_total 4194
_reflns_threshold_expression F^2^>2\s(F^2^)
_cod_data_source_file cv5170.cif
_cod_data_source_block I
_cod_database_code 2232619
_cod_database_fobs_code 2232619

loop_
_symmetry_equiv_pos_site_id
_symmetry_equiv_pos_as_xyz
1 +x,+y,+z
2 -x,-y,-z

loop_
_atom_site_type_symbol
_atom_site_label
_atom_site_fract_x
_atom_site_fract_y
_atom_site_fract_z
_atom_site_U_iso_or_equiv
_atom_site_adp_type
_atom_site_calc_flag
_atom_site_refinement_flags
_atom_site_occupancy
_atom_site_symmetry_multiplicity
O O1 0.2599(4) 0.9448(3) 0.8416(3) 0.0738(9) Uani d . 1.0 2
O O2 0.2544(4) 0.9495(3) 0.4491(2) 0.0659(8) Uani d . 1.0 2
O O3 0.3523(3) 0.6854(3) 0.9110(2) 0.0645(8) Uani d . 1.0 2
O O4 0.3900(3) 0.6966(3) 0.5114(2) 0.0673(9) Uani d . 1.0 2
O O5a 0.8470(8) 0.5275(8) 0.8424(8) 0.112(3) Uani d . 0.544(6) 2
O O5 1.0123(10) 0.4996(9) 0.8776(5) 0.138(3) Uani d . 0.456(6) 2
O O6 0.8873(10) 0.5826(9) 0.7438(8) 0.105(3) Uani d . 0.456(6) 2
O O6a 1.0410(9) 0.5912(8) 0.7656(7) 0.131(3) Uani d . 0.544(6) 2
N N1 0.9230(6) 0.6001(6) 0.8254(5) 0.0982(14) Uani d . 1.0 2
C C1 0.7340(5) 0.8011(5) 0.8334(4) 0.0613(10) Uani d . 1.0 2
C C2 0.8713(5) 0.7226(5) 0.8563(4) 0.0713(11) Uani d . 1.0 2
C C3 0.9652(6) 0.7558(6) 0.9076(5) 0.0960(15) Uani d . 1.0 2
C C4 0.9227(7) 0.8681(6) 0.9389(5) 0.0977(16) Uani d . 1.0 2
C C5 0.7895(7) 0.9491(6) 0.9180(4) 0.0873(14) Uani d . 1.0 2
C C6 0.6967(6) 0.9166(5) 0.8660(4) 0.0736(12) Uani d . 1.0 2
C C7 0.6299(5) 0.7701(4) 0.7807(4) 0.0585(10) Uani d . 1.0 2
C C8 0.5278(5) 0.8605(4) 0.7170(3) 0.0572(10) Uani d . 1.0 2
C C9 0.4195(5) 0.8353(4) 0.6577(3) 0.0515(9) Uani d . 1.0 2
C C10 0.2823(4) 0.9502(4) 0.6418(3) 0.0520(10) Uani d . 1.0 2
C C11 0.2202(5) 1.0022(4) 0.7372(4) 0.0592(10) Uani d . 1.0 2
C C12 0.0991(5) 1.1265(4) 0.7155(4) 0.0715(12) Uani d . 1.0 2
C C13 0.0902(5) 1.2149(4) 0.5852(4) 0.0638(11) Uani d . 1.0 2
C C14 0.0981(5) 1.1248(4) 0.5111(4) 0.0641(11) Uani d . 1.0 2
C C15 0.2178(5) 1.0031(4) 0.5369(4) 0.0545(10) Uani d . 1.0 2
C C16 0.2137(6) 1.2809(5) 0.5453(4) 0.0798(13) Uani d . 1.0 2
C C17 -0.0503(5) 1.3220(5) 0.5690(5) 0.0851(14) Uani d . 1.0 2
C C18 0.3973(4) 0.6970(4) 0.7065(3) 0.0487(9) Uani d . 1.0 2
C C19 0.3753(4) 0.6294(4) 0.8266(3) 0.0520(10) Uani d . 1.0 2
C C20 0.3741(5) 0.4871(4) 0.8725(4) 0.0613(11) Uani d . 1.0 2
C C21 0.4418(5) 0.4095(4) 0.7843(4) 0.0617(11) Uani d . 1.0 2
C C22 0.3813(5) 0.4934(4) 0.6638(3) 0.0624(11) Uani d . 1.0 2
C C23 0.3928(5) 0.6342(4) 0.6216(4) 0.0543(10) Uani d . 1.0 2
C C24 0.6045(5) 0.3842(5) 0.7714(4) 0.0799(13) Uani d . 1.0 2
C C25 0.4058(6) 0.2761(4) 0.8278(4) 0.0862(14) Uani d . 1.0 2
H H2 0.3076 0.8746 0.4732 0.0791 Uiso calc R 1.0 2
H H3 1.0571 0.7009 0.9204 0.1152 Uiso calc R 1.0 2
H H3A 0.3452 0.7655 0.8804 0.0774 Uiso calc R 1.0 2
H H4 0.9847 0.8899 0.9747 0.1172 Uiso calc R 1.0 2
H H5 0.7607 1.0269 0.9388 0.1048 Uiso calc R 1.0 2
H H6 0.6059 0.9738 0.8523 0.0883 Uiso calc R 1.0 2
H H7 0.6365 0.6809 0.7931 0.0702 Uiso calc R 1.0 2
H H8 0.5213 0.9489 0.7074 0.0686 Uiso calc R 1.0 2
H H9 0.4624 0.8426 0.5759 0.0618 Uiso calc R 1.0 2
H H12A 0.1087 1.1783 0.7630 0.0858 Uiso calc R 1.0 2
H H12B 0.0099 1.1010 0.7436 0.0858 Uiso calc R 1.0 2
H H14A 0.0090 1.0990 0.5261 0.0769 Uiso calc R 1.0 2
H H14B 0.1079 1.1751 0.4269 0.0769 Uiso calc R 1.0 2
H H16A 0.3028 1.2136 0.5566 0.0957 Uiso calc R 1.0 2
H H16B 0.2067 1.3379 0.5920 0.0957 Uiso calc R 1.0 2
H H16C 0.2096 1.3328 0.4623 0.0957 Uiso calc R 1.0 2
H H17A -0.0528 1.3823 0.6111 0.1021 Uiso calc R 1.0 2
H H17B -0.1284 1.2813 0.6001 0.1021 Uiso calc R 1.0 2
H H17C -0.0585 1.3702 0.4854 0.1021 Uiso calc R 1.0 2
H H20A 0.2759 0.4815 0.8944 0.0735 Uiso calc R 1.0 2
H H20B 0.4247 0.4447 0.9447 0.0735 Uiso calc R 1.0 2
H H22A 0.4313 0.4511 0.6041 0.0749 Uiso calc R 1.0 2
H H22B 0.2813 0.4942 0.6698 0.0749 Uiso calc R 1.0 2
H H24A 0.6449 0.3322 0.7184 0.0959 Uiso calc R 1.0 2
H H24B 0.6413 0.3368 0.8484 0.0959 Uiso calc R 1.0 2
H H24C 0.6295 0.4678 0.7393 0.0959 Uiso calc R 1.0 2
H H25A 0.4466 0.2235 0.9025 0.1035 Uiso calc R 1.0 2
H H25B 0.4442 0.2304 0.7697 0.1035 Uiso calc R 1.0 2
H H25C 0.3038 0.2899 0.8388 0.1035 Uiso calc R 1.0 2

loop_
_atom_site_aniso_label
_atom_site_aniso_U_11
_atom_site_aniso_U_22
_atom_site_aniso_U_33
_atom_site_aniso_U_12
_atom_site_aniso_U_13
_atom_site_aniso_U_23
O1 0.089(3) 0.073(2) 0.0583(16) -0.0081(17) -0.0155(15) -0.0260(14)
O2 0.080(3) 0.0581(18) 0.0631(16) -0.0145(16) -0.0197(14) -0.0191(13)
O3 0.077(2) 0.0698(18) 0.0545(14) -0.0182(15) -0.0097(13) -0.0274(13)
O4 0.089(3) 0.0627(18) 0.0494(15) -0.0097(16) -0.0154(14) -0.0203(13)
O5a 0.087(5) 0.107(5) 0.152(5) -0.002(4) -0.028(5) -0.065(4)
O5 0.111(6) 0.122(5) 0.174(6) 0.009(5) -0.060(5) -0.047(5)
O6 0.092(5) 0.112(5) 0.122(5) -0.004(4) -0.029(5) -0.058(4)
O6a 0.094(5) 0.141(5) 0.130(5) 0.007(4) 0.002(4) -0.044(4)
N1 0.069(3) 0.109(4) 0.116(3) 0.001(3) -0.028(3) -0.045(3)
C1 0.061(3) 0.072(3) 0.059(2) -0.027(2) -0.0112(19) -0.0192(19)
C2 0.056(3) 0.095(3) 0.071(3) -0.025(3) -0.016(2) -0.027(3)
C3 0.065(4) 0.134(5) 0.104(4) -0.036(3) -0.023(3) -0.038(3)
C4 0.092(4) 0.131(5) 0.098(4) -0.058(4) -0.020(3) -0.037(3)
C5 0.102(4) 0.100(4) 0.085(3) -0.050(3) -0.014(3) -0.035(3)
C6 0.082(4) 0.081(3) 0.070(3) -0.031(3) -0.016(3) -0.027(3)
C7 0.060(3) 0.058(3) 0.064(3) -0.016(2) -0.0126(19) -0.0224(19)
C8 0.060(3) 0.056(3) 0.062(3) -0.017(2) -0.0105(19) -0.0217(18)
C9 0.053(3) 0.055(2) 0.0522(19) -0.0146(18) -0.0094(17) -0.0205(16)
C10 0.051(3) 0.049(3) 0.063(2) -0.0131(18) -0.0088(18) -0.0229(17)
C11 0.057(3) 0.057(3) 0.067(3) -0.013(2) -0.008(2) -0.0240(19)
C12 0.069(3) 0.060(3) 0.082(3) -0.006(2) -0.001(2) -0.030(2)
C13 0.054(3) 0.056(3) 0.081(3) -0.0065(19) -0.014(2) -0.0239(18)
C14 0.061(3) 0.056(3) 0.076(3) -0.013(2) -0.023(2) -0.0152(19)
C15 0.058(3) 0.047(3) 0.064(2) -0.0163(19) -0.0136(18) -0.0179(18)
C16 0.077(4) 0.066(3) 0.104(3) -0.025(3) -0.014(3) -0.028(3)
C17 0.073(4) 0.069(3) 0.110(4) -0.003(3) -0.018(3) -0.031(3)
C18 0.050(3) 0.048(2) 0.0515(19) -0.0115(18) -0.0107(17) -0.0183(16)
C19 0.049(3) 0.056(3) 0.056(2) -0.0114(19) -0.0090(17) -0.0224(17)
C20 0.064(3) 0.060(3) 0.060(2) -0.017(2) -0.0070(19) -0.0177(18)
C21 0.071(3) 0.049(2) 0.064(2) -0.012(2) -0.0081(19) -0.0177(17)
C22 0.074(3) 0.060(3) 0.059(2) -0.018(3) -0.009(2) -0.0244(18)
C23 0.058(3) 0.053(3) 0.058(2) -0.0104(19) -0.0155(18) -0.0219(17)
C24 0.079(4) 0.075(3) 0.078(3) -0.006(3) -0.008(3) -0.026(3)
C25 0.111(4) 0.061(3) 0.087(3) -0.023(3) -0.006(3) -0.022(3)

loop_
_atom_type_symbol
_atom_type_description
_atom_type_scat_dispersion_real
_atom_type_scat_dispersion_imag
_atom_type_scat_source
C C 0.0033 0.0016
;
International Tables for Crystallography
(1992, Vol. C, Tables 4.2.6.8 and 6.1.1.4)
;
H H 0.0000 0.0000
;
International Tables for Crystallography
(1992, Vol. C, Table 6.1.1.4)
;
N N 0.0061 0.0033
;
International Tables for Crystallography
(1992, Vol. C, Tables 4.2.6.8 and 6.1.1.4)
;
O O 0.0106 0.0060
;
International Tables for Crystallography
(1992, Vol. C, Tables 4.2.6.8 and 6.1.1.4)
;

loop_
_geom_angle_atom_site_label_1
_geom_angle_atom_site_label_2
_geom_angle_atom_site_label_3
_geom_angle
_geom_angle_publ_flag
O5a N1 O6a 125.1(8) no
O5a N1 C2 120.9(6) no
O5 N1 O6 109.5(8) no
O5 N1 C2 125.8(7) no
O6 N1 C2 124.8(6) no
O6a N1 C2 113.2(7) no
C2 C1 C6 114.9(5) no
C2 C1 C7 125.1(5) no
C6 C1 C7 120.0(4) no
N1 C2 C1 120.0(6) no
N1 C2 C3 117.2(5) no
C1 C2 C3 122.8(6) no
C2 C3 C4 119.8(5) no
C3 C4 C5 119.9(7) no
C4 C5 C6 120.3(6) no
C1 C6 C5 122.3(5) no
C1 C7 C8 124.0(5) no
C7 C8 C9 126.6(5) no
C8 C9 C10 110.9(4) no
C8 C9 C18 115.7(3) no
C10 C9 C18 115.6(4) no
C9 C10 C11 120.0(4) no
C9 C10 C15 121.1(4) no
C11 C10 C15 118.9(4) no
O1 C11 C10 122.0(4) no
O1 C11 C12 118.4(4) no
C10 C11 C12 119.6(4) no
C11 C12 C13 115.0(4) no
C12 C13 C14 106.9(4) no
C12 C13 C16 110.3(4) no
C12 C13 C17 110.8(4) no
C14 C13 C16 110.4(4) no
C14 C13 C17 109.3(5) no
C16 C13 C17 109.2(4) no
C13 C14 C15 113.8(4) no
O2 C15 C10 123.5(4) no
O2 C15 C14 113.4(4) no
C10 C15 C14 123.1(4) no
C9 C18 C19 124.7(4) no
C9 C18 C23 117.2(3) no
C19 C18 C23 118.0(4) no
O3 C19 C18 123.3(4) no
O3 C19 C20 113.5(3) no
C18 C19 C20 123.2(4) no
C19 C20 C21 114.5(3) no
C20 C21 C22 107.3(3) no
C20 C21 C24 110.9(5) no
C20 C21 C25 110.2(4) no
C22 C21 C24 109.8(4) no
C22 C21 C25 110.3(5) no
C24 C21 C25 108.3(4) no
C21 C22 C23 114.3(5) no
O4 C23 C18 121.7(4) no
O4 C23 C22 118.2(4) no
C18 C23 C22 120.0(3) no
C15 O2 H2 109.474 no
C19 O3 H3A 109.472 no
C2 C3 H3 120.105 no
C4 C3 H3 120.118 no
C3 C4 H4 120.071 no
C5 C4 H4 120.073 no
C4 C5 H5 119.828 no
C6 C5 H5 119.829 no
C1 C6 H6 118.852 no
C5 C6 H6 118.851 no
C1 C7 H7 117.990 no
C8 C7 H7 117.987 no
C7 C8 H8 116.681 no
C9 C8 H8 116.681 no
C8 C9 H9 104.325 no
C10 C9 H9 104.329 no
C18 C9 H9 104.333 no
C11 C12 H12A 108.529 no
C11 C12 H12B 108.526 no
C13 C12 H12A 108.527 no
C13 C12 H12B 108.526 no
H12A C12 H12B 107.525 no
C13 C14 H14A 108.795 no
C13 C14 H14B 108.793 no
C15 C14 H14A 108.798 no
C15 C14 H14B 108.791 no
H14A C14 H14B 107.676 no
C13 C16 H16A 109.467 no
C13 C16 H16B 109.470 no
C13 C16 H16C 109.467 no
H16A C16 H16B 109.471 no
H16A C16 H16C 109.476 no
H16B C16 H16C 109.476 no
C13 C17 H17A 109.468 no
C13 C17 H17B 109.474 no
C13 C17 H17C 109.466 no
H17A C17 H17B 109.480 no
H17A C17 H17C 109.469 no
H17B C17 H17C 109.471 no
C19 C20 H20A 108.639 no
C19 C20 H20B 108.629 no
C21 C20 H20A 108.630 no
C21 C20 H20B 108.629 no
H20A C20 H20B 107.589 no
C21 C22 H22A 108.682 no
C21 C22 H22B 108.674 no
C23 C22 H22A 108.681 no
C23 C22 H22B 108.684 no
H22A C22 H22B 107.597 no
C21 C24 H24A 109.474 no
C21 C24 H24B 109.470 no
C21 C24 H24C 109.471 no
H24A C24 H24B 109.476 no
H24A C24 H24C 109.472 no
H24B C24 H24C 109.464 no
C21 C25 H25A 109.470 no
C21 C25 H25B 109.471 no
C21 C25 H25C 109.468 no
H25A C25 H25B 109.474 no
H25A C25 H25C 109.471 no
H25B C25 H25C 109.474 no

loop_
_geom_bond_atom_site_label_1
_geom_bond_atom_site_label_2
_geom_bond_distance
_geom_bond_publ_flag
O1 C11 1.259(5) no
O2 C15 1.327(6) no
O3 C19 1.315(6) no
O4 C23 1.257(4) no
O5a N1 1.199(12) no
O5 N1 1.235(9) no
O6 N1 1.186(14) no
O6a N1 1.247(10) no
N1 C2 1.453(9) no
C1 C2 1.384(6) no
C1 C6 1.394(8) no
C1 C7 1.467(8) no
C2 C3 1.387(10) no
C3 C4 1.350(10) no
C4 C5 1.355(8) no
C5 C6 1.379(10) no
C7 C8 1.314(5) no
C8 C9 1.515(7) no
C9 C10 1.540(5) no
C9 C18 1.507(6) no
C10 C11 1.419(6) no
C10 C15 1.365(6) no
C11 C12 1.503(5) no
C12 C13 1.526(6) no
C13 C14 1.529(8) no
C13 C16 1.524(8) no
C13 C17 1.519(6) no
C14 C15 1.478(5) no
C18 C19 1.381(5) no
C18 C23 1.430(7) no
C19 C20 1.482(6) no
C20 C21 1.529(6) no
C21 C22 1.528(5) no
C21 C24 1.528(7) no
C21 C25 1.514(7) no
C22 C23 1.497(6) no
O2 H2 0.820 no
O3 H3A 0.820 no
C3 H3 0.930 no
C4 H4 0.930 no
C5 H5 0.930 no
C6 H6 0.930 no
C7 H7 0.930 no
C8 H8 0.930 no
C9 H9 0.980 no
C12 H12A 0.970 no
C12 H12B 0.970 no
C14 H14A 0.970 no
C14 H14B 0.970 no
C16 H16A 0.960 no
C16 H16B 0.960 no
C16 H16C 0.960 no
C17 H17A 0.960 no
C17 H17B 0.960 no
C17 H17C 0.960 no
C20 H20A 0.970 no
C20 H20B 0.970 no
C22 H22A 0.970 no
C22 H22B 0.970 no
C24 H24A 0.960 no
C24 H24B 0.960 no
C24 H24C 0.960 no
C25 H25A 0.960 no
C25 H25B 0.960 no
C25 H25C 0.960 no

loop_
_geom_contact_atom_site_label_1
_geom_contact_atom_site_label_2
_geom_contact_distance
_geom_contact_site_symmetry_2
_geom_contact_publ_flag
O1 O3 2.611(4) . no
O1 C8 2.855(5) . no
O1 C9 2.878(5) . no
O1 C15 3.549(5) . no
O1 C18 3.476(5) . no
O1 C19 3.396(5) . no
O2 O4 2.617(4) . no
O2 C9 2.908(5) . no
O2 C18 3.528(4) . no
O2 C23 3.381(4) . no
O3 C7 3.126(5) . no
O3 C8 3.095(5) . no
O3 C9 2.970(4) . no
O3 C10 3.527(4) . no
O3 C11 3.387(4) . no
O4 C9 2.799(6) . no
O4 C10 3.485(6) . no
O4 C15 3.406(5) . no
O4 C19 3.564(5) . no
O5a C1 2.871(10) . no
O5a C3 3.438(13) . no
O5a C7 2.840(8) . no
O5a C24 3.584(12) . no
O5 C1 3.569(9) . no
O5 C3 2.877(13) . no
O6 C1 2.889(11) . no
O6 C3 3.485(15) . no
O6 C7 2.832(10) . no
O6a C1 3.380(9) . no
O6a C3 2.769(12) . no
N1 C7 2.954(7) . no
C1 C4 2.808(10) . no
C2 C5 2.714(9) . no
C3 C6 2.724(7) . no
C6 C8 2.958(8) . no
C7 C18 2.998(7) . no
C7 C19 3.201(7) . no
C8 C11 2.973(6) . no
C8 C19 3.129(7) . no
C10 C13 2.896(5) . no
C10 C16 3.327(6) . no
C10 C19 3.413(5) . no
C10 C23 3.424(6) . no
C11 C14 2.865(6) . no
C11 C16 3.131(6) . no
C11 C18 3.425(6) . no
C12 C15 2.828(7) . no
C15 C16 3.103(7) . no
C15 C18 3.409(5) . no
C18 C21 2.908(6) . no
C18 C24 3.350(6) . no
C19 C22 2.832(7) . no
C19 C24 3.156(6) . no
C20 C23 2.877(5) . no
C23 C24 3.101(5) . no
O1 C4 3.564(8) 1_455 no
O1 C5 3.378(7) 2_677 no
O2 C1 3.552(4) 2_676 no
O2 C6 3.540(5) 2_676 no
O2 C8 3.355(6) 2_676 no
O4 C22 3.530(5) 2_666 no
O5 O5 2.898(10) 2_767 no
O5 N1 3.447(9) 2_767 no
O5 C2 3.411(8) 2_767 no
O5 C3 3.068(9) 2_767 no
O5 C20 3.509(12) 1_655 no
O6 C16 3.449(11) 2_676 no
O6a C20 3.446(10) 1_655 no
O6a C22 3.342(9) 1_655 no
N1 O5 3.447(9) 2_767 no
C1 O2 3.552(4) 2_676 no
C2 O5 3.411(8) 2_767 no
C3 O5 3.068(9) 2_767 no
C4 O1 3.564(8) 1_655 no
C5 O1 3.378(7) 2_677 no
C6 O2 3.540(5) 2_676 no
C8 O2 3.355(6) 2_676 no
C16 O6 3.449(11) 2_676 no
C20 O5 3.509(12) 1_455 no
C20 O6a 3.446(10) 1_455 no
C22 O4 3.530(5) 2_666 no
C22 O6a 3.342(9) 1_455 no
O1 H3A 1.8342 . no
O1 H6 3.5399 . no
O1 H8 2.7844 . no
O1 H12A 2.5070 . no
O1 H12B 2.7319 . no
O2 H9 2.5051 . no
O2 H14A 2.7026 . no
O2 H14B 2.4319 . no
O3 H7 2.8942 . no
O3 H20A 2.6639 . no
O3 H20B 2.4504 . no
O4 H2 1.8174 . no
O4 H9 2.3403 . no
O4 H22A 2.4877 . no
O4 H22B 2.7420 . no
O5a H7 2.2686 . no
O5a H24B 3.3115 . no
O5a H24C 2.9790 . no
O5 H3 2.6267 . no
O6 H7 2.4376 . no
O6 H24C 3.1729 . no
O6a H3 2.5921 . no
N1 H3 2.5641 . no
N1 H7 2.7408 . no
C1 H3 3.2634 . no
C1 H5 3.2605 . no
C1 H8 2.5813 . no
C2 H4 3.2112 . no
C2 H6 3.1880 . no
C2 H7 2.7579 . no
C3 H5 3.1800 . no
C4 H6 3.2011 . no
C5 H3 3.1824 . no
C6 H4 3.2121 . no
C6 H7 3.2603 . no
C6 H8 2.6468 . no
C7 H3A 2.8506 . no
C7 H6 2.6167 . no
C7 H9 2.9336 . no
C7 H24C 3.5544 . no
C8 H3A 2.5711 . no
C8 H6 2.6862 . no
C9 H2 2.4829 . no
C9 H3A 2.5386 . no
C9 H7 2.6835 . no
C10 H2 2.3880 . no
C10 H3A 2.9169 . no
C10 H8 2.6008 . no
C10 H12A 3.2426 . no
C10 H12B 3.0073 . no
C10 H14A 2.9856 . no
C10 H14B 3.2068 . no
C10 H16A 2.7945 . no
C11 H3A 2.6463 . no
C11 H8 2.8233 . no
C11 H9 3.2808 . no
C11 H14A 3.2339 . no
C11 H16A 2.7944 . no
C11 H16B 3.4867 . no
C12 H14A 2.7122 . no
C12 H14B 3.2924 . no
C12 H16A 2.6627 . no
C12 H16B 2.7033 . no
C12 H16C 3.3288 . no
C12 H17A 2.7355 . no
C12 H17B 2.6436 . no
C12 H17C 3.3293 . no
C14 H2 3.0444 . no
C14 H12A 3.2916 . no
C14 H12B 2.7082 . no
C14 H16A 2.6932 . no
C14 H16B 3.3344 . no
C14 H16C 2.6837 . no
C14 H17A 3.3171 . no
C14 H17B 2.6918 . no
C14 H17C 2.6349 . no
C15 H9 2.5344 . no
C15 H12B 3.1990 . no
C15 H16A 2.7950 . no
C15 H16C 3.4246 . no
C16 H12A 2.6131 . no
C16 H12B 3.3222 . no
C16 H14A 3.3289 . no
C16 H14B 2.6213 . no
C16 H17A 2.6225 . no
C16 H17B 3.3104 . no
C16 H17C 2.6927 . no
C17 H12A 2.7523 . no
C17 H12B 2.5912 . no
C17 H14A 2.5751 . no
C17 H14B 2.7287 . no
C17 H16A 3.3107 . no
C17 H16B 2.6519 . no
C17 H16C 2.6645 . no
C18 H2 2.9046 . no
C18 H3A 2.3784 . no
C18 H7 2.6666 . no
C18 H8 3.3684 . no
C18 H20A 3.0331 . no
C18 H20B 3.2050 . no
C18 H22A 3.2670 . no
C18 H22B 2.9904 . no
C18 H24C 2.8224 . no
C19 H7 2.7270 . no
C19 H9 3.2664 . no
C19 H22B 3.1642 . no
C19 H24B 3.4641 . no
C19 H24C 2.8724 . no
C20 H3A 3.0466 . no
C20 H22A 3.3016 . no
C20 H22B 2.7055 . no
C20 H24A 3.3430 . no
C20 H24B 2.6842 . no
C20 H24C 2.7197 . no
C20 H25A 2.6991 . no
C20 H25B 3.3242 . no
C20 H25C 2.6521 . no
C22 H20A 2.7423 . no
C22 H20B 3.2959 . no
C22 H24A 2.7098 . no
C22 H24B 3.3286 . no
C22 H24C 2.6519 . no
C22 H25A 3.3247 . no
C22 H25B 2.6657 . no
C22 H25C 2.6881 . no
C23 H2 2.6153 . no
C23 H9 2.4571 . no
C23 H20A 3.2901 . no
C23 H24A 3.4684 . no
C23 H24C 2.7518 . no
C24 H7 3.4968 . no
C24 H20A 3.3332 . no
C24 H20B 2.6149 . no
C24 H22A 2.6186 . no
C24 H22B 3.3259 . no
C24 H25A 2.6254 . no
C24 H25B 2.6517 . no
C24 H25C 3.3017 . no
C25 H20A 2.5714 . no
C25 H20B 2.7563 . no
C25 H22A 2.7239 . no
C25 H22B 2.6024 . no
C25 H24A 2.6166 . no
C25 H24B 2.6679 . no
C25 H24C 3.2985 . no
H2 H9 1.9955 . no
H2 H14A 3.3585 . no
H2 H14B 3.2310 . no
H3 H4 2.2832 . no
H3A H7 2.8629 . no
H3A H8 3.0536 . no
H3A H9 3.5015 . no
H3A H20A 3.3586 . no
H3A H20B 3.2391 . no
H4 H5 2.2837 . no
H5 H6 2.2902 . no
H6 H7 3.4744 . no
H6 H8 2.1787 . no
H7 H8 2.7253 . no
H7 H9 3.0610 . no
H7 H24C 2.6782 . no
H8 H9 2.4936 . no
H8 H16A 3.2218 . no
H12A H16A 2.8289 . no
H12A H16B 2.4577 . no
H12A H16C 3.5099 . no
H12A H17A 2.6336 . no
H12A H17B 2.9976 . no
H12B H14A 2.6107 . no
H12B H16A 3.5761 . no
H12B H16B 3.5225 . no
H12B H17A 2.8916 . no
H12B H17B 2.3643 . no
H12B H17C 3.4639 . no
H14A H16C 3.5119 . no
H14A H17A 3.4831 . no
H14A H17B 2.4259 . no
H14A H17C 2.7595 . no
H14B H16A 2.8728 . no
H14B H16B 3.5081 . no
H14B H16C 2.4376 . no
H14B H17A 3.5723 . no
H14B H17B 3.0739 . no
H14B H17C 2.5258 . no
H16A H17A 3.5041 . no
H16A H17C 3.5631 . no
H16B H17A 2.4337 . no
H16B H17B 3.5119 . no
H16B H17C 2.9736 . no
H16C H17A 2.8886 . no
H16C H17B 3.5546 . no
H16C H17C 2.5226 . no
H20A H22B 2.6318 . no
H20A H24B 3.4999 . no
H20A H25A 2.8273 . no
H20A H25B 3.4607 . no
H20A H25C 2.3657 . no
H20B H24A 3.4986 . no
H20B H24B 2.4210 . no
H20B H24C 2.8781 . no
H20B H25A 2.6110 . no
H20B H25C 3.0365 . no
H22A H24A 2.4715 . no
H22A H24B 3.5179 . no
H22A H24C 2.8237 . no
H22A H25A 3.5787 . no
H22A H25B 2.5392 . no
H22A H25C 3.0413 . no
H22B H24A 3.5349 . no
H22B H24C 3.5669 . no
H22B H25A 3.4987 . no
H22B H25B 2.8245 . no
H22B H25C 2.4356 . no
H24A H25A 2.8542 . no
H24A H25B 2.4418 . no
H24A H25C 3.5079 . no
H24B H25A 2.4687 . no
H24B H25B 2.9684 . no
H24B H25C 3.5347 . no
H24C H25A 3.5173 . no
H24C H25B 3.5131 . no
O1 H4 3.0030 1_455 no
O1 H4 3.5032 2_677 no
O1 H5 2.7182 2_677 no
O2 H6 3.5246 2_676 no
O2 H8 2.8634 2_676 no
O2 H14A 2.7444 2_576 no
O2 H17B 3.4098 2_576 no
O3 H3 2.8403 1_455 no
O3 H20B 2.7509 2_667 no
O3 H24B 2.8118 2_667 no
O4 H16A 3.3391 2_676 no
O4 H17B 3.0090 2_576 no
O4 H17C 3.5422 2_576 no
O4 H22A 2.5841 2_666 no
O4 H24A 2.9628 2_666 no
O4 H25B 3.4027 2_666 no
O5a H3 3.1383 2_767 no
O5a H16C 3.4996 2_676 no
O5a H17A 3.5217 1_645 no
O5a H20A 3.1464 2_667 no
O5a H20B 3.3734 2_667 no
O5 H3 2.7963 2_767 no
O5 H20A 2.5768 1_655 no
O5 H20A 3.5819 2_667 no
O5 H22B 3.2977 1_655 no
O5 H25C 3.1827 1_655 no
O6 H14B 2.7574 2_676 no
O6 H16C 2.5568 2_676 no
O6 H17A 3.0218 1_645 no
O6 H17C 2.9193 2_676 no
O6a H14B 2.9855 2_676 no
O6a H17C 2.8625 2_676 no
O6a H20A 2.7289 1_655 no
O6a H22B 2.5375 1_655 no
O6a H25C 3.4915 1_655 no
N1 H14B 3.1675 2_676 no
N1 H20A 3.4593 1_655 no
N1 H20A 3.5375 2_667 no
C1 H14B 3.1847 2_676 no
C1 H20B 3.5984 2_667 no
C1 H25A 3.3048 2_667 no
C2 H14B 3.1649 2_676 no
C2 H20A 3.4410 2_667 no
C4 H4 3.5792 2_777 no
C4 H12A 3.3911 2_677 no
C4 H12B 3.0445 1_655 no
C4 H25C 3.4784 2_667 no
C5 H12B 3.1658 1_655 no
C5 H25A 3.4201 2_667 no
C5 H25C 3.3856 2_667 no
C6 H25A 2.9999 2_667 no
C6 H25B 3.5538 1_565 no
C6 H25C 3.4738 2_667 no
C7 H14B 3.2878 2_676 no
C7 H16C 3.4424 2_676 no
C7 H20B 3.3819 2_667 no
C9 H16A 3.4547 2_676 no
C11 H4 3.4528 1_455 no
C12 H4 3.5531 1_455 no
C14 H14A 3.1557 2_576 no
C15 H8 3.5347 2_676 no
C15 H14A 3.0848 2_576 no
C16 H9 3.3562 2_676 no
C16 H17A 3.5465 2_586 no
C16 H22A 3.5359 1_565 no
C16 H22B 3.4629 1_565 no
C17 H16B 3.5769 2_586 no
C17 H16C 3.5852 2_586 no
C17 H17A 3.5645 2_586 no
C17 H22B 3.5945 2_576 no
C17 H24A 3.1998 1_465 no
C19 H3 3.0945 1_455 no
C19 H20B 3.3743 2_667 no
C20 H3 3.3994 1_455 no
C20 H20B 3.5822 2_667 no
C22 H16B 3.1583 1_545 no
C22 H17C 3.5747 2_576 no
C22 H22A 3.3566 2_666 no
C23 H22A 3.2143 2_666 no
C24 H17A 3.5690 1_645 no
C24 H17B 3.2147 1_645 no
C25 H6 3.2801 1_545 no
C25 H16B 3.4712 1_545 no
H2 H8 3.0113 2_676 no
H2 H14A 3.0366 2_576 no
H2 H17B 3.2064 2_576 no
H3 O3 2.8403 1_655 no
H3 O5a 3.1383 2_767 no
H3 O5 2.7963 2_767 no
H3 C19 3.0945 1_655 no
H3 C20 3.3994 1_655 no
H3 H3A 3.0433 1_655 no
H3 H20A 2.7926 1_655 no
H3A H3 3.0433 1_455 no
H3A H4 3.5339 1_455 no
H3A H5 3.5069 2_677 no
H3A H20B 3.1680 2_667 no
H3A H24B 3.0533 2_667 no
H4 O1 3.0030 1_655 no
H4 O1 3.5032 2_677 no
H4 C4 3.5792 2_777 no
H4 C11 3.4528 1_655 no
H4 C12 3.5531 1_655 no
H4 H3A 3.5339 1_655 no
H4 H4 2.8184 2_777 no
H4 H5 3.3384 2_777 no
H4 H12A 3.0006 2_677 no
H4 H12B 2.9619 1_655 no
H4 H12B 3.4153 2_677 no
H5 O1 2.7182 2_677 no
H5 H3A 3.5069 2_677 no
H5 H4 3.3384 2_777 no
H5 H12B 3.1592 1_655 no
H5 H24A 3.4969 1_565 no
H5 H24B 3.1287 1_565 no
H5 H25A 3.2026 1_565 no
H6 O2 3.5246 2_676 no
H6 C25 3.2801 1_565 no
H6 H25A 2.9513 1_565 no
H6 H25A 3.0533 2_667 no
H6 H25B 2.7351 1_565 no
H7 H14B 3.5952 2_676 no
H7 H16C 3.1934 2_676 no
H7 H20B 2.9886 2_667 no
H8 O2 2.8634 2_676 no
H8 C15 3.5347 2_676 no
H8 H2 3.0113 2_676 no
H8 H9 3.3798 2_676 no
H8 H25B 3.2971 1_565 no
H9 C16 3.3562 2_676 no
H9 H8 3.3798 2_676 no
H9 H9 3.5603 2_676 no
H9 H16A 2.6017 2_676 no
H9 H16C 3.2761 2_676 no
H12A C4 3.3911 2_677 no
H12A H4 3.0006 2_677 no
H12A H25B 3.5332 1_565 no
H12A H25C 2.9740 1_565 no
H12B C4 3.0445 1_455 no
H12B C5 3.1658 1_455 no
H12B H4 2.9619 1_455 no
H12B H4 3.4153 2_677 no
H12B H5 3.1592 1_455 no
H14A O2 2.7444 2_576 no
H14A C14 3.1557 2_576 no
H14A C15 3.0848 2_576 no
H14A H2 3.0366 2_576 no
H14A H14A 2.5426 2_576 no
H14A H14B 3.3968 2_576 no
H14B O6 2.7574 2_676 no
H14B O6a 2.9855 2_676 no
H14B N1 3.1675 2_676 no
H14B C1 3.1847 2_676 no
H14B C2 3.1649 2_676 no
H14B C7 3.2878 2_676 no
H14B H7 3.5952 2_676 no
H14B H14A 3.3968 2_576 no
H16A O4 3.3391 2_676 no
H16A C9 3.4547 2_676 no
H16A H9 2.6017 2_676 no
H16A H22A 3.4848 1_565 no
H16A H25B 3.1936 1_565 no
H16B C17 3.5769 2_586 no
H16B C22 3.1583 1_565 no
H16B C25 3.4712 1_565 no
H16B H17A 3.3232 2_586 no
H16B H17C 3.0023 2_586 no
H16B H22A 2.8937 1_565 no
H16B H22B 2.5559 1_565 no
H16B H25B 3.1152 1_565 no
H16B H25C 3.0826 1_565 no
H16C O5a 3.4996 2_676 no
H16C O6 2.5568 2_676 no
H16C C7 3.4424 2_676 no
H16C C17 3.5852 2_586 no
H16C H7 3.1934 2_676 no
H16C H9 3.2761 2_676 no
H16C H17A 2.9580 2_586 no
H16C H17C 3.4087 2_586 no
H16C H24C 3.1993 2_676 no
H17A O5a 3.5217 1_465 no
H17A O6 3.0218 1_465 no
H17A C16 3.5465 2_586 no
H17A C17 3.5645 2_586 no
H17A C24 3.5690 1_465 no
H17A H16B 3.3232 2_586 no
H17A H16C 2.9580 2_586 no
H17A H17A 3.2813 2_586 no
H17A H17C 3.0329 2_586 no
H17A H24A 3.1522 1_465 no
H17A H24C 3.2490 1_465 no
H17B O2 3.4098 2_576 no
H17B O4 3.0090 2_576 no
H17B C24 3.2147 1_465 no
H17B H2 3.2064 2_576 no
H17B H22B 3.5698 2_576 no
H17B H24A 2.4454 1_465 no
H17B H24B 3.5206 1_465 no
H17B H24C 3.2810 1_465 no
H17C O4 3.5422 2_576 no
H17C O6 2.9193 2_676 no
H17C O6a 2.8625 2_676 no
H17C C22 3.5747 2_576 no
H17C H16B 3.0023 2_586 no
H17C H16C 3.4087 2_586 no
H17C H17A 3.0329 2_586 no
H17C H17C 3.5419 2_586 no
H17C H22B 2.8316 2_576 no
H20A O5a 3.1464 2_667 no
H20A O5 2.5768 1_455 no
H20A O5 3.5819 2_667 no
H20A O6a 2.7289 1_455 no
H20A N1 3.4593 1_455 no
H20A N1 3.5375 2_667 no
H20A C2 3.4410 2_667 no
H20A H3 2.7926 1_455 no
H20B O3 2.7509 2_667 no
H20B O5a 3.3734 2_667 no
H20B C1 3.5984 2_667 no
H20B C7 3.3819 2_667 no
H20B C19 3.3743 2_667 no
H20B C20 3.5822 2_667 no
H20B H3A 3.1680 2_667 no
H20B H7 2.9886 2_667 no
H20B H20B 2.8907 2_667 no
H22A O4 2.5841 2_666 no
H22A C16 3.5359 1_545 no
H22A C22 3.3566 2_666 no
H22A C23 3.2143 2_666 no
H22A H16A 3.4848 1_545 no
H22A H16B 2.8937 1_545 no
H22A H22A 2.6484 2_666 no
H22B O5 3.2977 1_455 no
H22B O6a 2.5375 1_455 no
H22B C16 3.4629 1_545 no
H22B C17 3.5945 2_576 no
H22B H16B 2.5559 1_545 no
H22B H17B 3.5698 2_576 no
H22B H17C 2.8316 2_576 no
H24A O4 2.9628 2_666 no
H24A C17 3.1998 1_645 no
H24A H5 3.4969 1_545 no
H24A H17A 3.1522 1_645 no
H24A H17B 2.4454 1_645 no
H24B O3 2.8118 2_667 no
H24B H3A 3.0533 2_667 no
H24B H5 3.1287 1_545 no
H24B H17B 3.5206 1_645 no
H24C H16C 3.1993 2_676 no
H24C H17A 3.2490 1_645 no
H24C H17B 3.2810 1_645 no
H25A C1 3.3048 2_667 no
H25A C5 3.4201 2_667 no
H25A C6 2.9999 2_667 no
H25A H5 3.2026 1_545 no
H25A H6 2.9513 1_545 no
H25A H6 3.0533 2_667 no
H25B O4 3.4027 2_666 no
H25B C6 3.5538 1_545 no
H25B H6 2.7351 1_545 no
H25B H8 3.2971 1_545 no
H25B H12A 3.5332 1_545 no
H25B H16A 3.1936 1_545 no
H25B H16B 3.1152 1_545 no
H25C O5 3.1827 1_455 no
H25C O6a 3.4915 1_455 no
H25C C4 3.4784 2_667 no
H25C C5 3.3856 2_667 no
H25C C6 3.4738 2_667 no
H25C H12A 2.9740 1_545 no
H25C H16B 3.0826 1_545 no

loop_
_geom_hbond_atom_site_label_D
_geom_hbond_atom_site_label_H
_geom_hbond_atom_site_label_A
_geom_hbond_site_symmetry_A
_geom_hbond_distance_DH
_geom_hbond_distance_HA
_geom_hbond_distance_DA
_geom_hbond_angle_DHA
_geom_hbond_publ_flag
O2 H2 O4 . 0.820 1.817 2.617(4) 164.5 yes
O3 H3A O1 . 0.820 1.834 2.611(4) 157.7 yes
C16 H16C O6 2_676 0.960 2.557 3.449(11) 155.0 yes
C20 H20A O5 1_455 0.970 2.577 3.509(12) 161.0 yes
C22 H22A O4 2_666 0.970 2.584 3.530(5) 165.0 yes
C22 H22B O6a 1_455 0.970 2.538 3.342(9) 140.0 yes

loop_
_geom_torsion_atom_site_label_1
_geom_torsion_atom_site_label_2
_geom_torsion_atom_site_label_3
_geom_torsion_atom_site_label_4
_geom_torsion
_geom_torsion_publ_flag
O5a N1 C2 C1 -40.8(8) no
O5a N1 C2 C3 139.7(7) no
O5 N1 C2 C1 -150.3(7) no
O5 N1 C2 C3 30.3(9) no
O6 N1 C2 C1 31.3(9) no
O6 N1 C2 C3 -148.1(7) no
O6a N1 C2 C1 129.2(6) no
O6a N1 C2 C3 -50.3(7) no
C2 C1 C6 C5 -0.5(6) no
C6 C1 C2 N1 -179.5(3) no
C6 C1 C2 C3 -0.1(6) no
C2 C1 C7 C8 -151.8(4) no
C7 C1 C2 N1 1.3(6) no
C7 C1 C2 C3 -179.2(3) no
C6 C1 C7 C8 29.1(6) no
C7 C1 C6 C5 178.7(3) no
N1 C2 C3 C4 -179.6(4) no
C1 C2 C3 C4 1.0(7) no
C2 C3 C4 C5 -1.2(7) no
C3 C4 C5 C6 0.6(7) no
C4 C5 C6 C1 0.2(7) no
C1 C7 C8 C9 178.3(3) no
C7 C8 C9 C10 154.4(4) no
C7 C8 C9 C18 20.2(6) no
C8 C9 C10 C11 -45.0(5) no
C8 C9 C10 C15 135.3(4) no
C8 C9 C18 C19 48.0(5) no
C8 C9 C18 C23 -134.9(3) no
C10 C9 C18 C19 -84.1(5) no
C10 C9 C18 C23 93.1(4) no
C18 C9 C10 C11 89.3(5) no
C18 C9 C10 C15 -90.4(4) no
C9 C10 C11 O1 -11.4(7) no
C9 C10 C11 C12 171.2(4) no
C9 C10 C15 O2 10.0(7) no
C9 C10 C15 C14 -171.3(4) no
C11 C10 C15 O2 -169.7(4) no
C11 C10 C15 C14 9.1(7) no
C15 C10 C11 O1 168.3(4) no
C15 C10 C11 C12 -9.1(7) no
O1 C11 C12 C13 160.1(4) no
C10 C11 C12 C13 -22.4(7) no
C11 C12 C13 C14 49.9(6) no
C11 C12 C13 C16 -70.2(5) no
C11 C12 C13 C17 168.8(4) no
C12 C13 C14 C15 -49.6(5) no
C16 C13 C14 C15 70.3(4) no
C17 C13 C14 C15 -169.6(3) no
C13 C14 C15 O2 -158.6(4) no
C13 C14 C15 C10 22.5(6) no
C9 C18 C19 O3 9.4(6) no
C9 C18 C19 C20 -171.1(3) no
C9 C18 C23 O4 -8.4(6) no
C9 C18 C23 C22 175.7(3) no
C19 C18 C23 O4 169.0(4) no
C19 C18 C23 C22 -6.9(5) no
C23 C18 C19 O3 -167.8(4) no
C23 C18 C19 C20 11.7(6) no
O3 C19 C20 C21 -163.2(3) no
C18 C19 C20 C21 17.3(6) no
C19 C20 C21 C22 -47.1(5) no
C19 C20 C21 C24 72.9(4) no
C19 C20 C21 C25 -167.2(4) no
C20 C21 C22 C23 51.6(5) no
C24 C21 C22 C23 -69.1(5) no
C25 C21 C22 C23 171.6(3) no
C21 C22 C23 O4 157.5(4) no
C21 C22 C23 C18 -26.5(5) no
